data_7058241
loop_
_publ_author_name
'Nasim, Muhammad Jawad'
'Witek, Karolina'
'Kincses, Annam\'aria'
'Abdin, Ahmad Yaman'
'\.Zes\/lawska, Ewa'
'Mar\'c, Ma\/lgorzata Anna'
'Gajd\'acs, M\'ari\'o'
'Spengler, Gabriella'
'Nitek, Wojciech'
'Latacz, Gniewomir'
'Karczewska, El\.zbieta'
'Kie\'c-Kononowicz, Katarzyna'
'Handzlik, Jadwiga'
'Jacob, Claus'

_publ_section_title
;
 Pronounced activity of aromatic selenocyanates against multidrug
 resistant ESKAPE bacteria
;
_journal_issue 15
_journal_name_full 'New Journal of Chemistry'
_journal_page_first 6021
_journal_paper_doi 10.1039/C9NJ00563C
_journal_volume 43
_journal_year 2019
_chemical_absolute_configuration unk
_chemical_formula_sum 'C12 H9 N Se'
_chemical_formula_weight 246.16
_chemical_name_common selenocyanate
_chemical_name_systematic
;
2-(selenocyanatomethyl)naphthalene
;
_space_group_IT_number 9
_space_group_name_Hall 'I -2ya'
_space_group_name_H-M_alt 'I 1 a 1'
_symmetry_cell_setting monoclinic
_symmetry_Int_Tables_number 9
_symmetry_space_group_name_Hall 'I -2ya'
_symmetry_space_group_name_H-M 'I 1 a 1'
_atom_sites_solution_hydrogens geom
_audit_creation_date 2018-01-11T17:52:10-00:00
_audit_creation_method 'WinGX routine CIF_UPDATE'
_audit_update_record
;
2018-01-27 deposited with the CCDC.    2019-03-13 downloaded from the CCDC.
;
_cell_angle_alpha 90
_cell_angle_beta 93.097(3)
_cell_angle_gamma 90
_cell_formula_units_Z 4
_cell_length_a 8.2486(2)
_cell_length_b 5.98390(10)
_cell_length_c 20.4158(7)
_cell_measurement_reflns_used 2270
_cell_measurement_temperature 293(2)
_cell_measurement_theta_max 28.066
_cell_measurement_theta_min 3.547
_cell_volume 1006.23(5)
_computing_cell_refinement 'CrysAlisPro 1.171.38.43 (Rigaku OD, 2015)'
_computing_data_collection 'CrysAlisPro 1.171.38.43 (Rigaku OD, 2015)'
_computing_data_reduction 'CrysAlisPro 1.171.38.43 (Rigaku OD, 2015)'
_computing_structure_refinement 'SHELXL-2013 (Sheldrick, 2013)'
_diffrn_ambient_temperature 293(2)
_diffrn_detector 'CCD plate'
_diffrn_detector_area_resol_mean 10.3756
_diffrn_measured_fraction_theta_full 0.994
_diffrn_measured_fraction_theta_max 0.931
_diffrn_measurement_device 'four-circle diffractometer'
_diffrn_measurement_device_type 'SuperNova, Dual, Cu at zero, Atlas'
_diffrn_measurement_method '\w scans'
_diffrn_orient_matrix_type 'CrysAlisPro convention (1999,Acta A55,543-557)'
_diffrn_orient_matrix_UB_11 0.0273256
_diffrn_orient_matrix_UB_12 -0.0292738
_diffrn_orient_matrix_UB_13 -0.0312404
_diffrn_orient_matrix_UB_21 -0.0528873
_diffrn_orient_matrix_UB_22 0.0808175
_diffrn_orient_matrix_UB_23 -0.0149267
_diffrn_orient_matrix_UB_31 0.0621812
_diffrn_orient_matrix_UB_32 0.081608
_diffrn_orient_matrix_UB_33 0.0035865
_diffrn_radiation_monochromator mirror
_diffrn_radiation_probe x-ray
_diffrn_radiation_type MoK\a
_diffrn_radiation_wavelength 0.71073
_diffrn_reflns_av_R_equivalents 0.03
_diffrn_reflns_av_unetI/netI 0.0491
_diffrn_reflns_Laue_measured_fraction_full 0.994
_diffrn_reflns_Laue_measured_fraction_max 0.931
_diffrn_reflns_limit_h_max 11
_diffrn_reflns_limit_h_min -9
_diffrn_reflns_limit_k_max 7
_diffrn_reflns_limit_k_min -7
_diffrn_reflns_limit_l_max 26
_diffrn_reflns_limit_l_min -27
_diffrn_reflns_number 4415
_diffrn_reflns_point_group_measured_fraction_full 0.892
_diffrn_reflns_point_group_measured_fraction_max 0.798
_diffrn_reflns_theta_full 25.242
_diffrn_reflns_theta_max 28.606
_diffrn_reflns_theta_min 3.548
_diffrn_source 'micro-focus sealed X-ray tube'
_exptl_absorpt_coefficient_mu 3.686
_exptl_absorpt_correction_T_max 0.477
_exptl_absorpt_correction_T_min 0.254
_exptl_absorpt_correction_type gaussian
_exptl_absorpt_process_details
;
        CrysAlisPro 1.171.38.43 (Rigaku Oxford Diffraction, 2015)
Numerical absorption correction based on gaussian integration over
                        a multifaceted crystal model
        Empirical absorption correction using spherical harmonics,
 implemented in SCALE3 ABSPACK scaling algorithm.
;
_exptl_crystal_colour colourless
_exptl_crystal_density_diffrn 1.625
_exptl_crystal_description irregular
_exptl_crystal_F_000 488
_exptl_crystal_size_max 0.596
_exptl_crystal_size_mid 0.483
_exptl_crystal_size_min 0.253
_refine_diff_density_max 0.602
_refine_diff_density_min -0.624
_refine_diff_density_rms 0.094
_refine_ls_abs_structure_details
;
 Classical Flack method preferred over Parsons because s.u. lower.
;
_refine_ls_abs_structure_Flack -0.01(2)
_refine_ls_extinction_method none
_refine_ls_goodness_of_fit_ref 1.046
_refine_ls_hydrogen_treatment constr
_refine_ls_matrix_type full
_refine_ls_number_parameters 127
_refine_ls_number_reflns 2048
_refine_ls_number_restraints 2
_refine_ls_restrained_S_all 1.045
_refine_ls_R_factor_all 0.0399
_refine_ls_R_factor_gt 0.037
_refine_ls_shift/su_max 0.001
_refine_ls_shift/su_mean 0
_refine_ls_structure_factor_coef Fsqd
_refine_ls_weighting_details 'w=1/[\s^2^(Fo^2^)+(0.0622P)^2^] where P=(Fo^2^+2Fc^2^)/3'
_refine_ls_weighting_scheme calc
_refine_ls_wR_factor_gt 0.0923
_refine_ls_wR_factor_ref 0.0948
_reflns_number_gt 1929
_reflns_number_total 2048
_reflns_threshold_expression 'I > 2\s(I)'
_cod_data_source_file c9nj00563c2.cif
_cod_data_source_block mj_18
_cod_depositor_comments 'Adding full bibliography for 7058240--7058241.cif.'
_cod_original_sg_symbol_H-M 'I a'
_cod_database_code 7058241
_shelxl_version_number 2013-4

loop_
_symmetry_equiv_pos_as_xyz
'x, y, z'
'x+1/2, -y, z'
'x+1/2, y+1/2, z+1/2'
'x+1, -y+1/2, z+1/2'

loop_
_atom_site_label
_atom_site_type_symbol
_atom_site_fract_x
_atom_site_fract_y
_atom_site_fract_z
_atom_site_U_iso_or_equiv
_atom_site_adp_type
_atom_site_occupancy
_atom_site_calc_flag
Se1 Se 0.51941(4) 0.17695(6) 0.32751(3) 0.01952(18) Uani 1 d
C1 C 0.5225(15) 0.4855(8) 0.3255(6) 0.0210(11) Uani 1 d
C6 C 0.4436(7) 0.3556(9) 0.0624(3) 0.0165(12) Uani 1 d
N1 N 0.522(2) 0.6768(7) 0.3227(8) 0.0314(16) Uani 1 d
C3 C 0.5744(7) 0.2137(9) 0.1867(3) 0.0172(12) Uani 1 d
C4 C 0.6130(7) 0.4274(9) 0.1610(3) 0.0189(12) Uani 1 d
H4 H 0.6824 0.5219 0.1854 0.023 Uiso 1 calc
C7 C 0.3794(7) 0.4193(10) -0.0004(3) 0.0195(12) Uani 1 d
H7 H 0.4075 0.5566 -0.0179 0.023 Uiso 1 calc
C2 C 0.6540(8) 0.1362(10) 0.2503(3) 0.0210(12) Uani 1 d
H2A H 0.7551 0.2171 0.2581 0.025 Uiso 1 calc
H2B H 0.6805 -0.0211 0.2465 0.025 Uiso 1 calc
C8 C 0.2748(8) 0.2783(11) -0.0360(3) 0.0239(13) Uani 1 d
H8 H 0.2301 0.3232 -0.0767 0.029 Uiso 1 calc
C5 C 0.5498(7) 0.4959(9) 0.1010(3) 0.0188(11) Uani 1 d
H5 H 0.5767 0.6361 0.0852 0.023 Uiso 1 calc
C10 C 0.2973(7) 0.0006(9) 0.0493(3) 0.0181(11) Uani 1 d
H10 H 0.2702 -0.1393 0.0653 0.022 Uiso 1 calc
C9 C 0.2359(7) 0.0667(10) -0.0108(3) 0.0223(12) Uani 1 d
H9 H 0.1676 -0.0284 -0.0354 0.027 Uiso 1 calc
C11 C 0.4026(7) 0.1427(9) 0.0881(3) 0.0168(12) Uani 1 d
C12 C 0.4703(7) 0.0770(9) 0.1502(3) 0.0166(11) Uani 1 d
H12 H 0.4439 -0.0623 0.1668 0.02 Uiso 1 calc

loop_
_atom_site_aniso_label
_atom_site_aniso_U_11
_atom_site_aniso_U_22
_atom_site_aniso_U_33
_atom_site_aniso_U_23
_atom_site_aniso_U_13
_atom_site_aniso_U_12
Se1 0.0259(3) 0.0154(2) 0.0171(3) 0.0001(4) -0.00022(19) -0.0007(4)
C1 0.024(2) 0.022(2) 0.016(3) -0.011(5) -0.003(2) 0.006(5)
C6 0.017(3) 0.015(3) 0.017(3) -0.0014(19) 0.004(2) 0.0031(18)
N1 0.039(3) 0.020(2) 0.034(5) -0.001(3) -0.008(3) 0.000(3)
C3 0.018(3) 0.016(3) 0.017(3) -0.001(2) 0.001(2) 0.005(2)
C4 0.017(3) 0.017(3) 0.022(3) -0.005(2) 0.000(2) -0.003(2)
C7 0.022(3) 0.019(3) 0.018(3) 0.001(2) 0.004(2) 0.003(2)
C2 0.020(3) 0.024(3) 0.019(3) 0.003(2) -0.001(3) 0.003(2)
C8 0.025(3) 0.030(3) 0.017(3) 0.003(3) 0.002(3) 0.006(3)
C5 0.019(3) 0.015(3) 0.022(3) -0.002(2) 0.004(2) 0.000(2)
C10 0.018(3) 0.017(3) 0.019(3) -0.001(2) 0.002(2) -0.001(2)
C9 0.021(3) 0.027(3) 0.019(3) -0.007(2) 0.002(2) 0.000(2)
C11 0.015(3) 0.016(3) 0.020(3) -0.001(2) 0.003(2) 0.0010(19)
C12 0.016(3) 0.013(3) 0.021(3) 0.000(2) 0.006(2) 0.0009(19)

loop_
_atom_type_symbol
_atom_type_description
_atom_type_scat_dispersion_real
_atom_type_scat_dispersion_imag
_atom_type_scat_source
C C 0.0033 0.0016 'International Tables Vol C Tables 4.2.6.8 and 6.1.1.4'
H H 0 0 'International Tables Vol C Tables 4.2.6.8 and 6.1.1.4'
N N 0.0061 0.0033 'International Tables Vol C Tables 4.2.6.8 and 6.1.1.4'
Se Se -0.0929 2.2259 'International Tables Vol C Tables 4.2.6.8 and 6.1.1.4'

loop_
_exptl_crystal_face_index_h
_exptl_crystal_face_index_k
_exptl_crystal_face_index_l
_exptl_crystal_face_perp_dist
0 0 -2 0.0871
-1 0 1 0.2942
-3 4 9 0.1806
-5 -2 5 0.2907
-1 -3 -6 0.2214
-2 2 10 0.1631
1 5 -8 0.2355
-2 -5 7 0.2126
-3 4 -11 0.2259
0 0 2 0.1658
5 -4 -11 0.2336
1 3 6 0.18
5 1 -2 0.2429
1 -1 0 0.2299
-4 0 -6 0.3141
-1 -1 4 0.1869

loop_
_geom_angle_atom_site_label_1
_geom_angle_atom_site_label_2
_geom_angle_atom_site_label_3
_geom_angle
C1 Se1 C2 95.5(4)
N1 C1 Se1 178.2(15)
C7 C6 C5 122.2(5)
C7 C6 C11 119.4(5)
C5 C6 C11 118.4(5)
C12 C3 C4 118.6(5)
C12 C3 C2 121.2(5)
C4 C3 C2 120.1(5)
C5 C4 C3 121.1(5)
C8 C7 C6 120.3(5)
C3 C2 Se1 114.3(4)
C7 C8 C9 120.2(6)
C4 C5 C6 120.9(5)
C9 C10 C11 120.9(5)
C10 C9 C8 120.6(5)
C12 C11 C10 122.1(5)
C12 C11 C6 119.3(5)
C10 C11 C6 118.6(5)
C3 C12 C11 121.7(5)

loop_
_geom_bond_atom_site_label_1
_geom_bond_atom_site_label_2
_geom_bond_distance
Se1 C1 1.847(5)
Se1 C2 1.991(7)
C1 N1 1.146(7)
C6 C7 1.413(8)
C6 C5 1.421(8)
C6 C11 1.425(7)
C3 C12 1.375(8)
C3 C4 1.425(8)
C3 C2 1.498(9)
C4 C5 1.368(8)
C7 C8 1.384(9)
C8 C9 1.410(10)
C10 C9 1.361(8)
C10 C11 1.425(8)
C11 C12 1.412(8)

loop_
_geom_hbond_atom_site_label_D
_geom_hbond_atom_site_label_H
_geom_hbond_atom_site_label_A
_geom_hbond_distance_DH
_geom_hbond_distance_HA
_geom_hbond_distance_DA
_geom_hbond_angle_DHA
_geom_hbond_site_symmetry_A
C2 H2A N1 0.97 2.58 3.487(17) 155.2 2_565
